data_1539160
loop_
_publ_author_name
'Templeton, D.H.'

_publ_section_title
;
 Plutonium oxide
;
_journal_name_full 'U.S. Atomic Energy Commission Report'
_journal_page_first 3443
_journal_page_last 3443
_journal_volume 1952
_journal_year 1952
_chemical_formula_sum 'O3 Pu2'
_chemical_name_systematic 'Pu2 O3'
_space_group_IT_number 164
_symmetry_space_group_name_Hall '-P 3 2"'
_symmetry_space_group_name_H-M 'P -3 m 1'
_cell_angle_alpha 90
_cell_angle_beta 90
_cell_angle_gamma 120
_cell_formula_units_Z 1
_cell_length_a 3.84
_cell_length_b 3.84
_cell_length_c 5.957
_cell_volume 76.071
_citation_journal_id_ASTM XAERAK
_cod_data_source_file Templeton_XAERAK_1952_1169.cif
_cod_data_source_block O3Pu2
_cod_original_cell_volume 76.07127
_cod_database_code 1539160

loop_
_symmetry_equiv_pos_as_xyz
x,y,z
-y,x-y,z
-x+y,-x,z
y,x,-z
-x,-x+y,-z
x-y,-y,-z
-x,-y,-z
y,-x+y,-z
x-y,x,-z
-y,-x,z
x,x-y,z
-x+y,y,z

loop_
_atom_site_label
_atom_site_type_symbol
_atom_site_fract_x
_atom_site_fract_y
_atom_site_fract_z
_atom_site_occupancy
_atom_site_U_iso_or_equiv
O2 O 0.3333 0.6667 0.63 1 0.0
O1 O 0 0 0 1 0.0
Pu1 Pu 0.3333 0.6667 0.235 1 0.0
